data_2214369
loop_
_publ_author_name
'Zhe Hong'

_publ_section_title
;Bis[<i>N</i>-ethyl-<i>N</i>'-(pyridin-2-ylmethylene)ethane-1,2-diamine]nickel(II)
 bis(perchlorate)
;
_journal_coeditor_code OM2138
_journal_issue 7
_journal_name_full 'Acta Crystallographica Section E'
_journal_page_first m2026
_journal_page_last m2026
_journal_paper_doi 10.1107/S160053680703108X
_journal_volume 63
_journal_year 2007
_chemical_formula_iupac '[Ni (C10 H15 N3)2] (Cl O4)2'
_chemical_formula_moiety 'C20 H30 N6 Ni, 2(Cl O4)'
_chemical_formula_sum 'C20 H30 Cl2 N6 Ni O8'
_chemical_formula_weight 612.11
_chemical_name_systematic
;
Bis[N-ethyl-N'-(pyridin-2-ylmethylene)ethane-1,2-diamine]nickel(II)
bis(perchlorate)
;
_space_group_IT_number 13
_symmetry_cell_setting monoclinic
_symmetry_space_group_name_Hall '-P 2yc'
_symmetry_space_group_name_H-M 'P 1 2/c 1'
_atom_sites_solution_hydrogens geom
_atom_sites_solution_primary direct
_atom_sites_solution_secondary difmap
_audit_creation_method SHELXL-97
_cell_angle_alpha 90.00
_cell_angle_beta 105.5310(10)
_cell_angle_gamma 90.00
_cell_formula_units_Z 6
_cell_length_a 21.1172(18)
_cell_length_b 16.8787(14)
_cell_length_c 12.0819(10)
_cell_measurement_reflns_used 5221
_cell_measurement_temperature 298(2)
_cell_measurement_theta_max 24.9
_cell_measurement_theta_min 2.3
_cell_volume 4149.1(6)
_computing_cell_refinement 'SAINT (Bruker, 1998)'
_computing_data_collection 'SMART (Bruker, 1998)'
_computing_data_reduction SAINT
_computing_molecular_graphics 'SHELXTL (Sheldrick, 1997b)'
_computing_publication_material SHELXTL
_computing_structure_refinement 'SHELXL97 (Sheldrick, 1997a)'
_computing_structure_solution 'SHELXS97 (Sheldrick, 1997a)'
_diffrn_ambient_temperature 298(2)
_diffrn_measured_fraction_theta_full 0.967
_diffrn_measured_fraction_theta_max 0.967
_diffrn_measurement_device_type 'Bruker SMART CCD area-detector'
_diffrn_measurement_method \w
_diffrn_radiation_monochromator graphite
_diffrn_radiation_source 'fine-focus sealed tube'
_diffrn_radiation_type MoK\a
_diffrn_radiation_wavelength 0.71073
_diffrn_reflns_av_R_equivalents 0.0333
_diffrn_reflns_av_sigmaI/netI 0.0478
_diffrn_reflns_limit_h_max 23
_diffrn_reflns_limit_h_min -27
_diffrn_reflns_limit_k_max 21
_diffrn_reflns_limit_k_min -20
_diffrn_reflns_limit_l_max 15
_diffrn_reflns_limit_l_min -8
_diffrn_reflns_number 23631
_diffrn_reflns_theta_full 27.46
_diffrn_reflns_theta_max 27.46
_diffrn_reflns_theta_min 2.41
_diffrn_standards_number 0
_exptl_absorpt_coefficient_mu 0.948
_exptl_absorpt_correction_T_max 0.7514
_exptl_absorpt_correction_T_min 0.7206
_exptl_absorpt_correction_type multi-scan
_exptl_absorpt_process_details '(SADABS; Sheldrick, 1996)'
_exptl_crystal_colour green
_exptl_crystal_density_diffrn 1.470
_exptl_crystal_density_method 'not measured'
_exptl_crystal_description block
_exptl_crystal_F_000 1908
_exptl_crystal_size_max 0.37
_exptl_crystal_size_mid 0.35
_exptl_crystal_size_min 0.32
_refine_diff_density_max 1.861
_refine_diff_density_min -0.468
_refine_ls_extinction_method none
_refine_ls_goodness_of_fit_ref 0.989
_refine_ls_hydrogen_treatment constr
_refine_ls_matrix_type full
_refine_ls_number_parameters 505
_refine_ls_number_reflns 9187
_refine_ls_number_restraints 18
_refine_ls_restrained_S_all 1.001
_refine_ls_R_factor_all 0.0970
_refine_ls_R_factor_gt 0.0586
_refine_ls_shift/su_max 0.000
_refine_ls_shift/su_mean 0.000
_refine_ls_structure_factor_coef Fsqd
_refine_ls_weighting_details 'calc w=1/[\s^2^(Fo^2^)+(0.1156P)^2^] where P=(Fo^2^+2Fc^2^)/3'
_refine_ls_weighting_scheme calc
_refine_ls_wR_factor_gt 0.1609
_refine_ls_wR_factor_ref 0.1894
_reflns_number_gt 5711
_reflns_number_total 9187
_reflns_threshold_expression I>2\s(I)
_cod_data_source_file om2138.cif
_cod_data_source_block I
_cod_original_sg_symbol_H-M 'P 2/c'
_cod_database_code 2214369
_cod_database_fobs_code 2214369

loop_
_symmetry_equiv_pos_as_xyz
'x, y, z'
'-x, y, -z+1/2'
'-x, -y, -z'
'x, -y, z-1/2'

loop_
_atom_site_type_symbol
_atom_site_label
_atom_site_fract_x
_atom_site_fract_y
_atom_site_fract_z
_atom_site_U_iso_or_equiv
_atom_site_adp_type
_atom_site_calc_flag
_atom_site_refinement_flags
_atom_site_occupancy
Ni Ni1 0.31911(2) 0.27828(3) 0.42248(4) 0.04209(16) Uani d . 1
Ni Ni2 0.0000 0.19438(4) 0.7500 0.04130(19) Uani d S 1
Cl Cl1 0.20287(5) 0.59652(6) 0.53647(9) 0.0550(3) Uani d . 1
Cl Cl2 0.30375(6) 0.93789(9) 0.53709(11) 0.0734(3) Uani d . 1
Cl Cl3 0.5000 0.44214(9) 0.7500 0.0589(4) Uani d S 1
Cl Cl4 1.0000 0.88866(11) 0.7500 0.0808(5) Uani d S 1
O O1 0.1344(2) 0.5861(3) 0.4961(4) 0.0975(13) Uani d . 1
O O2 0.2341(3) 0.5720(3) 0.4539(4) 0.1139(15) Uani d . 1
O O3 0.2268(2) 0.5531(3) 0.6417(3) 0.0907(12) Uani d . 1
O O4 0.2134(2) 0.6791(2) 0.5604(4) 0.1028(14) Uani d . 1
O O5 0.2732(3) 0.8631(3) 0.5367(4) 0.1117(15) Uani d . 1
O O6 0.3564(3) 0.9301(4) 0.4928(6) 0.139(2) Uani d . 1
O O7 0.3176(4) 0.9736(5) 0.6419(7) 0.178(3) Uani d U 1
O O8 0.2592(3) 0.9910(4) 0.4709(7) 0.165(3) Uani d . 1
O O9 0.44959(18) 0.3930(2) 0.7721(4) 0.0946(13) Uani d . 1
O O10 0.4710(2) 0.4896(3) 0.6554(4) 0.0968(13) Uani d . 1
O O11 0.9805(6) 0.8420(7) 0.8234(9) 0.247(4) Uani d U 1
O O12 0.9476(4) 0.9348(5) 0.6847(8) 0.202(4) Uani d U 1
N N1 0.41192(17) 0.22489(19) 0.4957(3) 0.0490(8) Uani d . 1
N N2 0.30283(18) 0.1667(2) 0.3666(3) 0.0523(8) Uani d . 1
N N3 0.21667(17) 0.2880(2) 0.3311(3) 0.0538(8) Uani d . 1
H H3A 0.2157 0.3014 0.2577 0.065 Uiso calc R 1
N N4 0.30009(16) 0.26354(19) 0.5868(3) 0.0479(7) Uani d . 1
N N5 0.33348(16) 0.38789(17) 0.4875(3) 0.0467(7) Uani d . 1
N N6 0.35160(17) 0.3331(2) 0.2886(3) 0.0511(8) Uani d . 1
H H6A 0.3149 0.3499 0.2352 0.061 Uiso calc R 1
N N7 -0.04676(17) 0.28965(19) 0.8184(3) 0.0489(8) Uani d . 1
N N8 0.05468(16) 0.1998(2) 0.9136(3) 0.0485(8) Uani d . 1
N N9 0.07312(17) 0.1091(2) 0.7407(3) 0.0560(9) Uani d . 1
H H9C 0.0571 0.0602 0.7501 0.067 Uiso calc R 1
C C1 0.4097(2) 0.1459(3) 0.4762(4) 0.0590(11) Uani d . 1
C C2 0.4615(3) 0.0978(3) 0.5292(6) 0.0881(17) Uani d . 1
H H2 0.4581 0.0432 0.5181 0.106 Uiso calc R 1
C C3 0.5184(3) 0.1296(4) 0.5984(6) 0.0884(17) Uani d . 1
H H3 0.5544 0.0980 0.6328 0.106 Uiso calc R 1
C C4 0.5198(3) 0.2089(3) 0.6140(5) 0.0769(14) Uani d . 1
H H4 0.5577 0.2327 0.6589 0.092 Uiso calc R 1
C C5 0.4661(2) 0.2545(3) 0.5646(4) 0.0585(10) Uani d . 1
H H5 0.4679 0.3085 0.5802 0.070 Uiso calc R 1
C C6 0.3490(3) 0.1178(3) 0.3993(4) 0.0638(12) Uani d . 1
H H6 0.3442 0.0653 0.3748 0.077 Uiso calc R 1
C C7 0.2369(3) 0.1508(3) 0.2934(5) 0.0712(13) Uani d . 1
H H7A 0.2243 0.0967 0.3042 0.085 Uiso calc R 1
H H7B 0.2360 0.1577 0.2133 0.085 Uiso calc R 1
C C8 0.1907(2) 0.2069(3) 0.3253(4) 0.0679(13) Uani d . 1
H H8A 0.1483 0.2044 0.2688 0.081 Uiso calc R 1
H H8B 0.1845 0.1921 0.3993 0.081 Uiso calc R 1
C C9 0.1764(2) 0.3482(4) 0.3703(4) 0.0725(14) Uani d . 1
H H9A 0.1997 0.3983 0.3798 0.087 Uiso calc R 1
H H9B 0.1719 0.3325 0.4451 0.087 Uiso calc R 1
C C10 0.1076(2) 0.3609(4) 0.2898(5) 0.0830(16) Uani d . 1
H H10A 0.1111 0.3723 0.2138 0.125 Uiso calc R 1
H H10B 0.0868 0.4045 0.3170 0.125 Uiso calc R 1
H H10C 0.0819 0.3138 0.2881 0.125 Uiso calc R 1
C C11 0.30700(18) 0.3322(2) 0.6458(3) 0.0481(9) Uani d . 1
C C12 0.2992(2) 0.3359(3) 0.7559(4) 0.0640(12) Uani d . 1
H H12 0.3018 0.3843 0.7936 0.077 Uiso calc R 1
C C13 0.2877(3) 0.2682(4) 0.8086(4) 0.0748(15) Uani d . 1
H H13 0.2828 0.2698 0.8828 0.090 Uiso calc R 1
C C14 0.2833(2) 0.1975(3) 0.7507(4) 0.0704(13) Uani d . 1
H H14 0.2764 0.1504 0.7858 0.084 Uiso calc R 1
C C15 0.2892(2) 0.1974(3) 0.6397(4) 0.0559(10) Uani d . 1
H H15 0.2855 0.1496 0.6003 0.067 Uiso calc R 1
C C16 0.3246(2) 0.3997(2) 0.5852(4) 0.0522(10) Uani d . 1
H H16 0.3291 0.4501 0.6176 0.063 Uiso calc R 1
C C17 0.3510(2) 0.4467(2) 0.4132(4) 0.0590(11) Uani d . 1
H H17A 0.3785 0.4874 0.4588 0.071 Uiso calc R 1
H H17B 0.3118 0.4716 0.3654 0.071 Uiso calc R 1
C C18 0.3879(2) 0.4048(3) 0.3391(4) 0.0601(11) Uani d . 1
H H18A 0.3928 0.4399 0.2784 0.072 Uiso calc R 1
H H18B 0.4314 0.3902 0.3852 0.072 Uiso calc R 1
C C19 0.3889(3) 0.2821(3) 0.2270(5) 0.0704(13) Uani d . 1
H H19A 0.3634 0.2346 0.2013 0.084 Uiso calc R 1
H H19B 0.4296 0.2659 0.2813 0.084 Uiso calc R 1
C C20 0.4055(3) 0.3198(4) 0.1240(5) 0.0900(17) Uani d . 1
H H20A 0.3679 0.3481 0.0791 0.135 Uiso calc R 1
H H20B 0.4175 0.2793 0.0777 0.135 Uiso calc R 1
H H20C 0.4416 0.3559 0.1501 0.135 Uiso calc R 1
C C21 -0.0118(2) 0.3087(3) 0.9265(3) 0.0511(9) Uani d . 1
C C22 -0.0265(3) 0.3722(3) 0.9825(5) 0.0741(14) Uani d . 1
H H22 -0.0016 0.3839 1.0565 0.089 Uiso calc R 1
C C23 -0.0789(3) 0.4198(4) 0.9291(6) 0.0844(16) Uani d . 1
H H23 -0.0898 0.4639 0.9664 0.101 Uiso calc R 1
C C24 -0.1139(3) 0.4012(3) 0.8219(5) 0.0749(14) Uani d . 1
H H24 -0.1496 0.4321 0.7843 0.090 Uiso calc R 1
C C25 -0.0962(2) 0.3357(3) 0.7682(4) 0.0604(11) Uani d . 1
H H25 -0.1203 0.3238 0.6937 0.073 Uiso calc R 1
C C26 0.0431(2) 0.2535(3) 0.9762(3) 0.0551(10) Uani d . 1
H H26 0.0681 0.2587 1.0519 0.066 Uiso calc R 1
C C27 0.1063(2) 0.1424(3) 0.9449(4) 0.0666(12) Uani d . 1
H H27A 0.0902 0.0944 0.9723 0.080 Uiso calc R 1
H H27B 0.1423 0.1630 1.0057 0.080 Uiso calc R 1
C C28 0.1292(2) 0.1247(3) 0.8407(5) 0.0752(14) Uani d . 1
H H28A 0.1541 0.1694 0.8243 0.090 Uiso calc R 1
H H28B 0.1580 0.0789 0.8553 0.090 Uiso calc R 1
C C29 0.0924(3) 0.1083(4) 0.6315(5) 0.0818(15) Uani d . 1
H H29A 0.1110 0.1595 0.6214 0.098 Uiso calc R 1
H H29B 0.0534 0.1009 0.5684 0.098 Uiso calc R 1
C C30 0.1424(3) 0.0436(4) 0.6256(6) 0.099(2) Uani d . 1
H H30A 0.1861 0.0643 0.6537 0.148 Uiso calc R 1
H H30B 0.1355 0.0267 0.5474 0.148 Uiso calc R 1
H H30C 0.1368 -0.0006 0.6720 0.148 Uiso calc R 1

loop_
_atom_site_aniso_label
_atom_site_aniso_U_11
_atom_site_aniso_U_22
_atom_site_aniso_U_33
_atom_site_aniso_U_12
_atom_site_aniso_U_13
_atom_site_aniso_U_23
Ni1 0.0470(3) 0.0382(3) 0.0413(3) -0.00535(19) 0.0122(2) -0.00498(18)
Ni2 0.0396(4) 0.0423(4) 0.0393(4) 0.000 0.0057(3) 0.000
Cl1 0.0577(6) 0.0561(6) 0.0508(6) -0.0040(4) 0.0138(4) 0.0025(4)
Cl2 0.0608(7) 0.0933(9) 0.0646(7) -0.0078(6) 0.0145(5) 0.0098(6)
Cl3 0.0446(7) 0.0530(8) 0.0717(10) 0.000 0.0025(6) 0.000
Cl4 0.0786(12) 0.0614(10) 0.1100(15) 0.000 0.0386(11) 0.000
O1 0.069(2) 0.109(3) 0.103(3) -0.017(2) 0.004(2) 0.024(2)
O2 0.125(4) 0.137(4) 0.098(3) 0.015(3) 0.060(3) -0.013(3)
O3 0.092(3) 0.106(3) 0.067(2) 0.017(2) 0.0094(19) 0.024(2)
O4 0.124(4) 0.065(2) 0.115(3) -0.012(2) 0.025(3) -0.008(2)
O5 0.117(4) 0.105(3) 0.115(4) -0.020(3) 0.036(3) 0.025(3)
O6 0.109(4) 0.147(5) 0.185(6) -0.011(4) 0.081(4) -0.002(4)
O7 0.194(6) 0.183(6) 0.161(5) -0.028(5) 0.056(5) -0.063(5)
O8 0.091(4) 0.160(6) 0.225(7) -0.011(4) 0.009(4) 0.086(5)
O9 0.060(2) 0.092(3) 0.125(3) -0.0135(19) 0.013(2) 0.030(2)
O10 0.084(3) 0.101(3) 0.093(3) 0.012(2) 0.003(2) 0.031(2)
O11 0.267(8) 0.254(8) 0.222(7) -0.082(7) 0.068(6) 0.066(6)
O12 0.204(6) 0.178(6) 0.202(7) 0.069(5) 0.016(5) -0.012(5)
N1 0.0518(19) 0.0443(18) 0.0517(19) -0.0033(14) 0.0153(15) -0.0045(14)
N2 0.063(2) 0.0439(18) 0.0500(19) -0.0118(16) 0.0160(16) -0.0104(15)
N3 0.0504(19) 0.066(2) 0.0447(18) -0.0030(16) 0.0120(15) -0.0045(15)
N4 0.0466(18) 0.0494(19) 0.0480(18) -0.0039(14) 0.0129(14) -0.0027(14)
N5 0.0462(18) 0.0368(16) 0.053(2) -0.0003(13) 0.0055(14) -0.0031(14)
N6 0.0492(18) 0.0555(19) 0.0481(18) -0.0056(15) 0.0120(14) 0.0019(15)
N7 0.0494(18) 0.0518(19) 0.0448(18) 0.0034(14) 0.0116(14) 0.0036(14)
N8 0.0454(18) 0.0546(19) 0.0403(17) 0.0012(14) 0.0025(13) 0.0028(14)
N9 0.051(2) 0.0526(19) 0.064(2) 0.0048(15) 0.0147(16) -0.0063(16)
C1 0.067(3) 0.046(2) 0.070(3) 0.008(2) 0.029(2) -0.004(2)
C2 0.095(4) 0.062(3) 0.111(5) 0.022(3) 0.032(4) -0.008(3)
C3 0.074(4) 0.087(4) 0.100(4) 0.029(3) 0.016(3) 0.000(3)
C4 0.061(3) 0.085(4) 0.082(4) 0.004(3) 0.015(3) -0.005(3)
C5 0.058(3) 0.061(3) 0.058(3) 0.004(2) 0.017(2) -0.003(2)
C6 0.084(3) 0.038(2) 0.073(3) -0.005(2) 0.026(2) -0.014(2)
C7 0.077(3) 0.064(3) 0.070(3) -0.027(2) 0.015(2) -0.017(2)
C8 0.063(3) 0.079(3) 0.060(3) -0.024(2) 0.014(2) -0.011(2)
C9 0.055(3) 0.105(4) 0.055(3) 0.008(3) 0.009(2) -0.012(3)
C10 0.055(3) 0.115(4) 0.080(4) 0.011(3) 0.019(2) -0.003(3)
C11 0.0379(19) 0.059(2) 0.045(2) -0.0020(16) 0.0080(15) -0.0121(18)
C12 0.058(3) 0.085(3) 0.051(2) -0.012(2) 0.018(2) -0.023(2)
C13 0.069(3) 0.113(4) 0.046(2) -0.023(3) 0.022(2) -0.014(3)
C14 0.065(3) 0.088(3) 0.060(3) -0.017(3) 0.019(2) 0.015(3)
C15 0.060(3) 0.056(2) 0.055(2) -0.0085(19) 0.0208(19) -0.0024(19)
C16 0.055(2) 0.042(2) 0.054(2) 0.0034(17) 0.0044(18) -0.0133(17)
C17 0.074(3) 0.040(2) 0.059(3) -0.0061(19) 0.009(2) 0.0025(18)
C18 0.060(3) 0.055(2) 0.065(3) -0.009(2) 0.016(2) 0.013(2)
C19 0.080(3) 0.069(3) 0.070(3) -0.010(2) 0.035(3) -0.009(2)
C20 0.094(4) 0.117(5) 0.071(3) -0.004(4) 0.043(3) -0.005(3)
C21 0.055(2) 0.055(2) 0.045(2) -0.0008(18) 0.0146(17) -0.0033(18)
C22 0.073(3) 0.087(4) 0.063(3) 0.003(3) 0.019(2) -0.023(3)
C23 0.080(4) 0.073(3) 0.109(5) 0.017(3) 0.040(3) -0.014(3)
C24 0.075(3) 0.066(3) 0.085(4) 0.026(2) 0.024(3) 0.009(3)
C25 0.063(3) 0.061(3) 0.055(2) 0.018(2) 0.012(2) 0.008(2)
C26 0.054(2) 0.069(3) 0.039(2) 0.000(2) 0.0057(17) -0.0001(19)
C27 0.068(3) 0.069(3) 0.053(3) 0.019(2) -0.002(2) 0.007(2)
C28 0.049(3) 0.079(3) 0.090(4) 0.017(2) 0.006(2) 0.002(3)
C29 0.075(4) 0.082(4) 0.095(4) 0.003(3) 0.035(3) -0.008(3)
C30 0.089(4) 0.091(4) 0.125(6) 0.012(3) 0.044(4) -0.032(4)

loop_
_atom_type_symbol
_atom_type_description
_atom_type_scat_dispersion_real
_atom_type_scat_dispersion_imag
_atom_type_scat_source
C C 0.0033 0.0016 'International Tables Vol C Tables 4.2.6.8 and 6.1.1.4'
H H 0.0000 0.0000 'International Tables Vol C Tables 4.2.6.8 and 6.1.1.4'
N N 0.0061 0.0033 'International Tables Vol C Tables 4.2.6.8 and 6.1.1.4'
O O 0.0106 0.0060 'International Tables Vol C Tables 4.2.6.8 and 6.1.1.4'
Ni Ni 0.3393 1.1124 'International Tables Vol C Tables 4.2.6.8 and 6.1.1.4'
Cl Cl 0.1484 0.1585 'International Tables Vol C Tables 4.2.6.8 and 6.1.1.4'

loop_
_geom_angle_atom_site_label_1
_geom_angle_atom_site_label_2
_geom_angle_atom_site_label_3
_geom_angle_site_symmetry_1
_geom_angle_site_symmetry_3
_geom_angle
N2 Ni1 N5 . . 176.21(14)
N2 Ni1 N1 . . 78.29(14)
N5 Ni1 N1 . . 101.70(13)
N2 Ni1 N6 . . 102.37(14)
N5 Ni1 N6 . . 81.42(14)
N1 Ni1 N6 . . 92.98(13)
N2 Ni1 N4 . . 98.36(13)
N5 Ni1 N4 . . 77.86(13)
N1 Ni1 N4 . . 86.88(13)
N6 Ni1 N4 . . 158.80(13)
N2 Ni1 N3 . . 80.81(14)
N5 Ni1 N3 . . 99.02(13)
N1 Ni1 N3 . . 158.99(13)
N6 Ni1 N3 . . 93.51(13)
N4 Ni1 N3 . . 94.12(13)
N8 Ni2 N8 2_556 . 174.7(2)
N8 Ni2 N9 2_556 2_556 81.35(14)
N8 Ni2 N9 . 2_556 102.27(14)
N8 Ni2 N9 2_556 . 102.27(14)
N8 Ni2 N9 . . 81.35(14)
N9 Ni2 N9 2_556 . 95.2(2)
N8 Ni2 N7 2_556 . 98.11(13)
N8 Ni2 N7 . . 77.91(13)
N9 Ni2 N7 2_556 . 94.05(14)
N9 Ni2 N7 . . 158.65(13)
N8 Ni2 N7 2_556 2_556 77.91(13)
N8 Ni2 N7 . 2_556 98.11(13)
N9 Ni2 N7 2_556 2_556 158.65(13)
N9 Ni2 N7 . 2_556 94.05(14)
N7 Ni2 N7 . 2_556 83.98(18)
O2 Cl1 O1 . . 110.6(3)
O2 Cl1 O4 . . 110.8(3)
O1 Cl1 O4 . . 106.4(3)
O2 Cl1 O3 . . 111.1(3)
O1 Cl1 O3 . . 109.1(3)
O4 Cl1 O3 . . 108.6(3)
O7 Cl2 O6 . . 114.4(5)
O7 Cl2 O8 . . 101.2(5)
O6 Cl2 O8 . . 109.5(5)
O7 Cl2 O5 . . 112.4(4)
O6 Cl2 O5 . . 109.4(4)
O8 Cl2 O5 . . 109.6(3)
O10 Cl3 O10 2_656 . 110.0(4)
O10 Cl3 O9 2_656 2_656 107.5(2)
O10 Cl3 O9 . 2_656 111.4(3)
O10 Cl3 O9 2_656 . 111.4(3)
O10 Cl3 O9 . . 107.5(2)
O9 Cl3 O9 2_656 . 109.1(4)
O11 Cl4 O11 2_756 . 107.4(12)
O11 Cl4 O12 2_756 2_756 111.3(7)
O11 Cl4 O12 . 2_756 106.9(6)
O11 Cl4 O12 2_756 . 106.9(6)
O11 Cl4 O12 . . 111.3(7)
O12 Cl4 O12 2_756 . 112.9(8)
C5 N1 C1 . . 117.8(4)
C5 N1 Ni1 . . 130.5(3)
C1 N1 Ni1 . . 111.2(3)
C6 N2 C7 . . 127.0(4)
C6 N2 Ni1 . . 117.7(3)
C7 N2 Ni1 . . 115.3(3)
C8 N3 C9 . . 114.5(4)
C8 N3 Ni1 . . 105.3(3)
C9 N3 Ni1 . . 118.2(3)
C8 N3 H3A . . 106.0
C9 N3 H3A . . 106.0
Ni1 N3 H3A . . 106.0
C15 N4 C11 . . 118.2(4)
C15 N4 Ni1 . . 129.7(3)
C11 N4 Ni1 . . 111.7(3)
C16 N5 C17 . . 126.8(3)
C16 N5 Ni1 . . 118.0(3)
C17 N5 Ni1 . . 115.2(3)
C18 N6 C19 . . 113.3(4)
C18 N6 Ni1 . . 106.2(3)
C19 N6 Ni1 . . 116.6(3)
C18 N6 H6A . . 106.7
C19 N6 H6A . . 106.7
Ni1 N6 H6A . . 106.7
C25 N7 C21 . . 117.8(4)
C25 N7 Ni2 . . 130.7(3)
C21 N7 Ni2 . . 110.9(3)
C26 N8 C27 . . 126.3(4)
C26 N8 Ni2 . . 118.5(3)
C27 N8 Ni2 . . 115.2(3)
C28 N9 C29 . . 112.3(4)
C28 N9 Ni2 . . 105.7(3)
C29 N9 Ni2 . . 115.3(3)
C28 N9 H9C . . 107.8
C29 N9 H9C . . 107.8
Ni2 N9 H9C . . 107.8
N1 C1 C2 . . 121.0(5)
N1 C1 C6 . . 114.7(4)
C2 C1 C6 . . 124.3(4)
C1 C2 C3 . . 120.6(5)
C1 C2 H2 . . 119.7
C3 C2 H2 . . 119.7
C4 C3 C2 . . 117.0(5)
C4 C3 H3 . . 121.5
C2 C3 H3 . . 121.5
C3 C4 C5 . . 120.9(5)
C3 C4 H4 . . 119.6
C5 C4 H4 . . 119.6
N1 C5 C4 . . 122.6(5)
N1 C5 H5 . . 118.7
C4 C5 H5 . . 118.7
N2 C6 C1 . . 117.7(4)
N2 C6 H6 . . 121.1
C1 C6 H6 . . 121.1
N2 C7 C8 . . 108.2(4)
N2 C7 H7A . . 110.1
C8 C7 H7A . . 110.1
N2 C7 H7B . . 110.1
C8 C7 H7B . . 110.1
H7A C7 H7B . . 108.4
N3 C8 C7 . . 110.1(4)
N3 C8 H8A . . 109.6
C7 C8 H8A . . 109.6
N3 C8 H8B . . 109.6
C7 C8 H8B . . 109.6
H8A C8 H8B . . 108.1
N3 C9 C10 . . 114.9(4)
N3 C9 H9A . . 108.5
C10 C9 H9A . . 108.5
N3 C9 H9B . . 108.5
C10 C9 H9B . . 108.5
H9A C9 H9B . . 107.5
C9 C10 H10A . . 109.5
C9 C10 H10B . . 109.5
H10A C10 H10B . . 109.5
C9 C10 H10C . . 109.5
H10A C10 H10C . . 109.5
H10B C10 H10C . . 109.5
N4 C11 C12 . . 121.6(4)
N4 C11 C16 . . 114.4(4)
C12 C11 C16 . . 124.0(4)
C13 C12 C11 . . 119.5(4)
C13 C12 H12 . . 120.2
C11 C12 H12 . . 120.2
C12 C13 C14 . . 119.2(4)
C12 C13 H13 . . 120.4
C14 C13 H13 . . 120.4
C13 C14 C15 . . 119.0(5)
C13 C14 H14 . . 120.5
C15 C14 H14 . . 120.5
N4 C15 C14 . . 122.4(4)
N4 C15 H15 . . 118.8
C14 C15 H15 . . 118.8
N5 C16 C11 . . 118.0(3)
N5 C16 H16 . . 121.0
C11 C16 H16 . . 121.0
N5 C17 C18 . . 107.7(3)
N5 C17 H17A . . 110.2
C18 C17 H17A . . 110.2
N5 C17 H17B . . 110.2
C18 C17 H17B . . 110.2
H17A C17 H17B . . 108.5
N6 C18 C17 . . 109.7(4)
N6 C18 H18A . . 109.7
C17 C18 H18A . . 109.7
N6 C18 H18B . . 109.7
C17 C18 H18B . . 109.7
H18A C18 H18B . . 108.2
N6 C19 C20 . . 115.8(5)
N6 C19 H19A . . 108.3
C20 C19 H19A . . 108.3
N6 C19 H19B . . 108.3
C20 C19 H19B . . 108.3
H19A C19 H19B . . 107.4
C19 C20 H20A . . 109.5
C19 C20 H20B . . 109.5
H20A C20 H20B . . 109.5
C19 C20 H20C . . 109.5
H20A C20 H20C . . 109.5
H20B C20 H20C . . 109.5
C22 C21 N7 . . 122.1(4)
C22 C21 C26 . . 123.9(4)
N7 C21 C26 . . 114.0(4)
C21 C22 C23 . . 119.6(5)
C21 C22 H22 . . 120.2
C23 C22 H22 . . 120.2
C24 C23 C22 . . 118.6(5)
C24 C23 H23 . . 120.7
C22 C23 H23 . . 120.7
C23 C24 C25 . . 119.4(5)
C23 C24 H24 . . 120.3
C25 C24 H24 . . 120.3
N7 C25 C24 . . 122.5(5)
N7 C25 H25 . . 118.7
C24 C25 H25 . . 118.7
N8 C26 C21 . . 118.1(4)
N8 C26 H26 . . 121.0
C21 C26 H26 . . 121.0
N8 C27 C28 . . 107.9(4)
N8 C27 H27A . . 110.1
C28 C27 H27A . . 110.1
N8 C27 H27B . . 110.1
C28 C27 H27B . . 110.1
H27A C27 H27B . . 108.4
N9 C28 C27 . . 110.8(4)
N9 C28 H28A . . 109.5
C27 C28 H28A . . 109.5
N9 C28 H28B . . 109.5
C27 C28 H28B . . 109.5
H28A C28 H28B . . 108.1
N9 C29 C30 . . 113.9(5)
N9 C29 H29A . . 108.8
C30 C29 H29A . . 108.8
N9 C29 H29B . . 108.8
C30 C29 H29B . . 108.8
H29A C29 H29B . . 107.7
C29 C30 H30A . . 109.5
C29 C30 H30B . . 109.5
H30A C30 H30B . . 109.5
C29 C30 H30C . . 109.5
H30A C30 H30C . . 109.5
H30B C30 H30C . . 109.5

loop_
_geom_bond_atom_site_label_1
_geom_bond_atom_site_label_2
_geom_bond_site_symmetry_2
_geom_bond_distance
Ni1 N2 . 1.999(3)
Ni1 N5 . 2.001(3)
Ni1 N1 . 2.123(3)
Ni1 N6 . 2.130(3)
Ni1 N4 . 2.143(3)
Ni1 N3 . 2.156(3)
Ni2 N8 2_556 2.007(3)
Ni2 N8 . 2.007(3)
Ni2 N9 2_556 2.136(3)
Ni2 N9 . 2.136(3)
Ni2 N7 . 2.164(3)
Ni2 N7 2_556 2.164(3)
Cl1 O2 . 1.398(4)
Cl1 O1 . 1.407(4)
Cl1 O4 . 1.429(4)
Cl1 O3 . 1.437(4)
Cl2 O7 . 1.361(7)
Cl2 O6 . 1.363(5)
Cl2 O8 . 1.388(6)
Cl2 O5 . 1.418(5)
Cl3 O10 2_656 1.396(4)
Cl3 O10 . 1.396(4)
Cl3 O9 2_656 1.430(4)
Cl3 O9 . 1.430(4)
Cl4 O11 2_756 1.331(9)
Cl4 O11 . 1.331(9)
Cl4 O12 2_756 1.409(7)
Cl4 O12 . 1.409(7)
N1 C5 . 1.320(6)
N1 C1 . 1.353(5)
N2 C6 . 1.257(6)
N2 C7 . 1.461(6)
N3 C8 . 1.469(6)
N3 C9 . 1.482(6)
N3 H3A . 0.9100
N4 C15 . 1.337(6)
N4 C11 . 1.348(5)
N5 C16 . 1.260(5)
N5 C17 . 1.452(5)
N6 C18 . 1.473(5)
N6 C19 . 1.493(6)
N6 H6A . 0.9100
N7 C25 . 1.313(5)
N7 C21 . 1.355(5)
N8 C26 . 1.245(6)
N8 C27 . 1.432(5)
N9 C28 . 1.472(6)
N9 C29 . 1.482(7)
N9 H9C . 0.9100
C1 C2 . 1.375(7)
C1 C6 . 1.448(7)
C2 C3 . 1.376(9)
C2 H2 . 0.9300
C3 C4 . 1.350(8)
C3 H3 . 0.9300
C4 C5 . 1.368(7)
C4 H4 . 0.9300
C5 H5 . 0.9300
C6 H6 . 0.9300
C7 C8 . 1.483(7)
C7 H7A . 0.9700
C7 H7B . 0.9700
C8 H8A . 0.9700
C8 H8B . 0.9700
C9 C10 . 1.531(7)
C9 H9A . 0.9700
C9 H9B . 0.9700
C10 H10A . 0.9600
C10 H10B . 0.9600
C10 H10C . 0.9600
C11 C12 . 1.385(6)
C11 C16 . 1.456(6)
C12 C13 . 1.361(7)
C12 H12 . 0.9300
C13 C14 . 1.374(8)
C13 H13 . 0.9300
C14 C15 . 1.379(7)
C14 H14 . 0.9300
C15 H15 . 0.9300
C16 H16 . 0.9300
C17 C18 . 1.510(7)
C17 H17A . 0.9700
C17 H17B . 0.9700
C18 H18A . 0.9700
C18 H18B . 0.9700
C19 C20 . 1.520(8)
C19 H19A . 0.9700
C19 H19B . 0.9700
C20 H20A . 0.9600
C20 H20B . 0.9600
C20 H20C . 0.9600
C21 C22 . 1.348(7)
C21 C26 . 1.482(6)
C22 C23 . 1.380(8)
C22 H22 . 0.9300
C23 C24 . 1.345(8)
C23 H23 . 0.9300
C24 C25 . 1.382(7)
C24 H24 . 0.9300
C25 H25 . 0.9300
C26 H26 . 0.9300
C27 C28 . 1.495(8)
C27 H27A . 0.9700
C27 H27B . 0.9700
C28 H28A . 0.9700
C28 H28B . 0.9700
C29 C30 . 1.533(8)
C29 H29A . 0.9700
C29 H29B . 0.9700
C30 H30A . 0.9600
C30 H30B . 0.9600
C30 H30C . 0.9600

loop_
_geom_hbond_atom_site_label_D
_geom_hbond_atom_site_label_H
_geom_hbond_atom_site_label_A
_geom_hbond_site_symmetry_A
_geom_hbond_distance_DH
_geom_hbond_distance_HA
_geom_hbond_distance_DA
_geom_hbond_angle_DHA
N3 H3A O4 4_565 0.91 2.39 3.300(6) 173
N6 H6A O3 4_565 0.91 2.51 3.359(6) 156
N6 H6A O4 4_565 0.91 2.62 3.443(6) 150
N9 H9C O12 2_646 0.91 2.27 3.141(9) 160
